data_4326915
loop_
_publ_author_name
'Ashley M. Wright'
'Guang Wu'
'Trevor W. Hayton'

_publ_section_title
;
 Late-Metal Nitrosyl Cations: Synthesis and Reactivity of
 [Ni(NO)(MeNO2)3][PF6]
;
_journal_name_full 'Inorganic Chemistry'
_journal_page_first 11746
_journal_page_last 11753
_journal_paper_doi 10.1021/ic201821t
_journal_volume 50
_journal_year 2011
_chemical_formula_sum 'C6 H16 F6 N3 Ni O6 P'
_chemical_formula_weight 429.90
_chemical_name_systematic
; 
 diethyl ether bis-nitromethane nitrosyl nickel hexafluorophosphate 
;
_space_group_IT_number 14
_symmetry_cell_setting monoclinic
_symmetry_space_group_name_Hall '-P 2ybc'
_symmetry_space_group_name_H-M 'P 1 21/c 1'
_atom_sites_solution_hydrogens geom
_atom_sites_solution_primary direct
_atom_sites_solution_secondary difmap
_audit_creation_method SHELXL-97
_cell_angle_alpha 90.00
_cell_angle_beta 93.449(2)
_cell_angle_gamma 90.00
_cell_formula_units_Z 4
_cell_length_a 8.4116(7)
_cell_length_b 12.0802(9)
_cell_length_c 15.8266(12)
_cell_measurement_temperature 150(2)
_cell_volume 1605.3(2)
_computing_structure_refinement 'SHELXL-97 (Sheldrick, 2008)'
_computing_structure_solution 'SHELXS-97 (Sheldrick, 2008)'
_diffrn_ambient_temperature 150(2)
_diffrn_measured_fraction_theta_full 0.981
_diffrn_measured_fraction_theta_max 0.981
_diffrn_measurement_device_type 'CCD detector'
_diffrn_measurement_method 'omega scan'
_diffrn_radiation_monochromator graphite
_diffrn_radiation_source 'fine-focus sealed tube'
_diffrn_radiation_type MoK\a
_diffrn_radiation_wavelength 0.71073
_diffrn_reflns_av_R_equivalents 0.0754
_diffrn_reflns_av_sigmaI/netI 0.0599
_diffrn_reflns_limit_h_max 10
_diffrn_reflns_limit_h_min -10
_diffrn_reflns_limit_k_max 15
_diffrn_reflns_limit_k_min -15
_diffrn_reflns_limit_l_max 14
_diffrn_reflns_limit_l_min -19
_diffrn_reflns_number 12843
_diffrn_reflns_theta_full 26.37
_diffrn_reflns_theta_max 26.37
_diffrn_reflns_theta_min 2.12
_exptl_absorpt_coefficient_mu 1.401
_exptl_absorpt_correction_T_max 0.287
_exptl_absorpt_correction_T_min 0.216
_exptl_absorpt_correction_type empirical
_exptl_absorpt_process_details psi-scan
_exptl_crystal_colour blue-green
_exptl_crystal_density_diffrn 1.779
_exptl_crystal_description brick
_exptl_crystal_F_000 872
_exptl_crystal_size_max 0.50
_exptl_crystal_size_mid 0.30
_exptl_crystal_size_min 0.20
_refine_diff_density_max 1.061
_refine_diff_density_min -0.762
_refine_diff_density_rms 0.111
_refine_ls_extinction_method none
_refine_ls_goodness_of_fit_ref 0.983
_refine_ls_hydrogen_treatment constr
_refine_ls_matrix_type full
_refine_ls_number_parameters 267
_refine_ls_number_reflns 3220
_refine_ls_number_restraints 22
_refine_ls_restrained_S_all 1.084
_refine_ls_R_factor_all 0.0832
_refine_ls_R_factor_gt 0.0563
_refine_ls_shift/su_max 0.003
_refine_ls_shift/su_mean 0.000
_refine_ls_structure_factor_coef Fsqd
_refine_ls_weighting_details 'calc w=1/[\s^2^(Fo^2^)+(0.1173P)^2^+0.5000P] where P=(Fo^2^+2Fc^2^)/3'
_refine_ls_weighting_scheme calc
_refine_ls_wR_factor_gt 0.1565
_refine_ls_wR_factor_ref 0.1753
_reflns_number_gt 2199
_reflns_number_total 3220
_reflns_threshold_expression >2sigma(I)
_cod_data_source_file ic201821t_si_001_2.cif
_cod_data_source_block complex_3
_cod_database_code 4326915

loop_
_symmetry_equiv_pos_as_xyz
'x, y, z'
'-x, y+1/2, -z+1/2'
'-x, -y, -z'
'x, -y-1/2, z-1/2'

loop_
_atom_site_label
_atom_site_type_symbol
_atom_site_fract_x
_atom_site_fract_y
_atom_site_fract_z
_atom_site_U_iso_or_equiv
_atom_site_adp_type
_atom_site_occupancy
_atom_site_symmetry_multiplicity
_atom_site_calc_flag
_atom_site_refinement_flags
Ni1 Ni 0.85470(7) 0.09915(5) 0.19192(4) 0.0341(3) Uani 1 1 d .
P1 P 0.70992(17) 0.83898(11) 0.39360(9) 0.0416(4) Uani 1 1 d D
O3 O 0.8148(4) 0.2036(3) 0.0894(2) 0.0404(8) Uani 1 1 d .
O4 O 0.8281(4) -0.0229(3) 0.1052(2) 0.0407(8) Uani 1 1 d .
O2 O 0.6166(4) 0.0880(3) 0.2091(2) 0.0387(8) Uani 1 1 d .
O5 O 0.7958(5) 0.3415(3) 0.1731(2) 0.0538(10) Uani 1 1 d .
N2 N 0.5643(5) 0.1249(3) 0.2756(3) 0.0372(10) Uani 1 1 d .
N3 N 0.7980(5) 0.3037(3) 0.1033(3) 0.0392(10) Uani 1 1 d .
N1 N 0.9774(5) 0.1103(3) 0.2743(3) 0.0384(10) Uani 1 1 d .
O6 O 0.6396(4) 0.1810(3) 0.3251(2) 0.0486(10) Uani 1 1 d .
O1 O 1.0449(5) 0.1165(4) 0.3402(3) 0.0606(11) Uani 1 1 d .
C5 C 0.6781(7) -0.0429(5) 0.0581(3) 0.0463(13) Uani 1 1 d .
H5A H 0.6990 -0.0653 0.0010 0.056 Uiso 1 1 calc R
H5B H 0.6179 0.0256 0.0544 0.056 Uiso 1 1 calc R
C1 C 0.3965(6) 0.0956(4) 0.2908(4) 0.0475(13) Uani 1 1 d .
H1A H 0.3713 0.1213 0.3458 0.071 Uiso 1 1 calc R
H1B H 0.3837 0.0167 0.2879 0.071 Uiso 1 1 calc R
H1C H 0.3264 0.1300 0.2484 0.071 Uiso 1 1 calc R
C2 C 0.7799(8) 0.3777(5) 0.0289(4) 0.0563(16) Uani 1 1 d .
H2A H 0.6688 0.3888 0.0139 0.084 Uiso 1 1 calc R
H2B H 0.8301 0.3448 -0.0178 0.084 Uiso 1 1 calc R
H2C H 0.8291 0.4478 0.0424 0.084 Uiso 1 1 calc R
C3 C 1.0963(8) -0.0881(6) 0.1247(4) 0.0629(17) Uani 1 1 d .
H3A H 1.1229 -0.0161 0.1041 0.094 Uiso 1 1 calc R
H3B H 1.1647 -0.1425 0.1016 0.094 Uiso 1 1 calc R
H3C H 1.1103 -0.0890 0.1853 0.094 Uiso 1 1 calc R
C6 C 0.5796(8) -0.1301(5) 0.0973(4) 0.0564(16) Uani 1 1 d .
H6A H 0.6449 -0.1934 0.1114 0.085 Uiso 1 1 calc R
H6B H 0.4939 -0.1516 0.0579 0.085 Uiso 1 1 calc R
H6C H 0.5368 -0.1014 0.1477 0.085 Uiso 1 1 calc R
C4 C 0.9380(10) -0.1124(6) 0.1002(8) 0.106(4) Uani 1 1 d .
H4A H 0.9031 -0.1724 0.1353 0.128 Uiso 1 1 calc R
H4B H 0.9336 -0.1389 0.0422 0.128 Uiso 1 1 calc R
F1A F 0.6118(16) 0.8233(12) 0.4677(7) 0.226(11) Uani 0.50 1 d PD
F2A F 0.5632(11) 0.8079(12) 0.3395(8) 0.250(15) Uani 0.50 1 d PD
F3A F 0.743(3) 0.7115(10) 0.3933(8) 0.134(8) Uani 0.50 1 d P
F4A F 0.8625(12) 0.8566(12) 0.4500(8) 0.202(10) Uani 0.50 1 d PD
F5A F 0.714(3) 0.9650(7) 0.3808(6) 0.128(6) Uani 0.50 1 d P
F6A F 0.8195(16) 0.8507(16) 0.3214(8) 0.189(9) Uani 0.50 1 d PD
F1B F 0.7481(15) 0.8444(6) 0.4920(4) 0.081(4) Uani 0.50 1 d PD
F4B F 0.8513(12) 0.9162(10) 0.3848(8) 0.091(3) Uani 0.50 1 d PD
F6B F 0.6736(18) 0.8347(8) 0.2992(4) 0.203(12) Uani 0.50 1 d PD
F2B F 0.5724(11) 0.7580(8) 0.4106(6) 0.076(3) Uani 0.50 1 d PD
F5B F 0.5975(13) 0.9426(7) 0.4089(8) 0.086(3) Uani 0.50 1 d P
F3B F 0.8200(15) 0.7427(12) 0.3910(14) 0.132(8) Uani 0.50 1 d P

loop_
_atom_site_aniso_label
_atom_site_aniso_U_11
_atom_site_aniso_U_22
_atom_site_aniso_U_33
_atom_site_aniso_U_23
_atom_site_aniso_U_13
_atom_site_aniso_U_12
Ni1 0.0339(4) 0.0331(4) 0.0354(4) 0.0008(3) 0.0033(3) -0.0001(3)
P1 0.0509(8) 0.0324(7) 0.0408(8) 0.0027(6) -0.0017(6) 0.0007(6)
O3 0.053(2) 0.0272(18) 0.041(2) 0.0014(15) 0.0083(16) 0.0003(15)
O4 0.0450(19) 0.0282(17) 0.049(2) -0.0028(15) 0.0038(16) 0.0046(15)
O2 0.0364(18) 0.044(2) 0.0358(19) -0.0022(15) 0.0065(15) -0.0008(15)
O5 0.083(3) 0.039(2) 0.040(2) -0.0060(18) 0.013(2) 0.006(2)
N2 0.033(2) 0.036(2) 0.042(3) 0.0046(19) 0.0043(19) 0.0002(17)
N3 0.050(3) 0.027(2) 0.042(3) 0.0025(18) 0.009(2) -0.0020(18)
N1 0.032(2) 0.043(2) 0.041(3) -0.0040(19) 0.0060(19) -0.0008(17)
O6 0.046(2) 0.052(2) 0.048(2) -0.0168(18) 0.0074(18) -0.0043(17)
O1 0.050(2) 0.081(3) 0.050(3) -0.009(2) -0.006(2) -0.006(2)
C5 0.056(3) 0.045(3) 0.038(3) -0.005(2) 0.000(2) -0.006(3)
C1 0.035(3) 0.050(3) 0.059(4) 0.006(3) 0.012(2) -0.004(2)
C2 0.076(4) 0.042(3) 0.051(4) 0.013(3) 0.008(3) 0.005(3)
C3 0.059(4) 0.066(4) 0.064(4) 0.002(3) 0.000(3) 0.021(3)
C6 0.067(4) 0.052(3) 0.049(4) -0.001(3) 0.001(3) -0.020(3)
C4 0.066(5) 0.056(4) 0.193(11) -0.045(5) -0.019(6) 0.020(4)
F1A 0.22(2) 0.34(3) 0.131(15) 0.076(17) 0.138(16) 0.07(2)
F2A 0.119(12) 0.26(2) 0.35(3) -0.21(2) -0.172(16) 0.094(13)
F3A 0.28(2) 0.036(5) 0.076(7) 0.002(5) -0.060(11) 0.027(10)
F4A 0.190(17) 0.212(18) 0.182(16) -0.091(15) -0.158(15) 0.106(15)
F5A 0.28(2) 0.033(5) 0.063(6) 0.009(4) -0.038(10) -0.039(9)
F6A 0.143(13) 0.33(3) 0.100(12) 0.046(16) 0.062(11) 0.017(16)
F1B 0.170(11) 0.038(4) 0.033(4) 0.002(3) -0.009(6) -0.026(6)
F4B 0.066(6) 0.108(9) 0.100(9) 0.041(7) 0.007(6) -0.027(6)
F6B 0.53(4) 0.041(5) 0.022(4) 0.012(4) -0.091(11) -0.050(12)
F2B 0.068(6) 0.081(6) 0.074(6) 0.030(5) -0.044(5) -0.038(5)
F5B 0.091(7) 0.034(4) 0.129(9) -0.001(5) -0.023(6) 0.020(4)
F3B 0.074(7) 0.092(12) 0.235(19) -0.007(10) 0.055(9) 0.051(7)

loop_
_atom_type_symbol
_atom_type_description
_atom_type_scat_dispersion_real
_atom_type_scat_dispersion_imag
_atom_type_scat_source
C C 0.0033 0.0016 'International Tables Vol C Tables 4.2.6.8 and 6.1.1.4'
H H 0.0000 0.0000 'International Tables Vol C Tables 4.2.6.8 and 6.1.1.4'
N N 0.0061 0.0033 'International Tables Vol C Tables 4.2.6.8 and 6.1.1.4'
O O 0.0106 0.0060 'International Tables Vol C Tables 4.2.6.8 and 6.1.1.4'
F F 0.0171 0.0103 'International Tables Vol C Tables 4.2.6.8 and 6.1.1.4'
P P 0.1023 0.0942 'International Tables Vol C Tables 4.2.6.8 and 6.1.1.4'
Ni Ni 0.3393 1.1124 'International Tables Vol C Tables 4.2.6.8 and 6.1.1.4'

loop_
_geom_angle_atom_site_label_1
_geom_angle_atom_site_label_2
_geom_angle_atom_site_label_3
_geom_angle
N1 Ni1 O4 130.40(17)
N1 Ni1 O2 118.78(17)
O4 Ni1 O2 88.43(14)
N1 Ni1 O3 130.31(18)
O4 Ni1 O3 84.59(14)
O2 Ni1 O3 91.73(14)
F1A P1 F3B 107.4(10)
F1A P1 F2A 86.7(7)
F3B P1 F2A 106.2(9)
F1A P1 F6B 133.5(8)
F3B P1 F6B 92.0(10)
F2A P1 F6B 47.0(4)
F1A P1 F6A 176.0(9)
F3B P1 F6A 69.2(9)
F2A P1 F6A 96.3(6)
F6B P1 F6A 49.7(4)
F1A P1 F4B 128.6(7)
F3B P1 F4B 89.2(8)
F2A P1 F4B 135.8(7)
F6B P1 F4B 92.4(6)
F6A P1 F4B 50.3(4)
F1A P1 F4A 92.5(6)
F3B P1 F4A 67.9(9)
F2A P1 F4A 173.5(8)
F6B P1 F4A 133.9(8)
F6A P1 F4A 84.3(8)
F4B P1 F4A 48.6(4)
F1A P1 F5A 104.3(9)
F3B P1 F5A 138.8(11)
F2A P1 F5A 101.2(9)
F6B P1 F5A 84.7(5)
F6A P1 F5A 77.9(10)
F4B P1 F5A 50.1(8)
F4A P1 F5A 85.2(8)
F1A P1 F2B 47.7(4)
F3B P1 F2B 89.1(7)
F2A P1 F2B 49.2(4)
F6B P1 F2B 92.4(5)
F6A P1 F2B 133.0(7)
F4B P1 F2B 174.9(5)
F4A P1 F2B 126.4(6)
F5A P1 F2B 132.0(10)
F1A P1 F3A 89.1(9)
F3B P1 F3A 28.4(8)
F2A P1 F3A 83.8(9)
F6B P1 F3A 89.3(6)
F6A P1 F3A 88.5(10)
F4B P1 F3A 117.5(10)
F4A P1 F3A 89.8(9)
F5A P1 F3A 165.8(12)
F2B P1 F3A 60.9(9)
F1A P1 F1B 46.7(4)
F3B P1 F1B 88.3(9)
F2A P1 F1B 133.2(7)
F6B P1 F1B 179.5(5)
F6A P1 F1B 130.2(7)
F4B P1 F1B 87.2(5)
F4A P1 F1B 45.9(4)
F5A P1 F1B 94.9(4)
F2B P1 F1B 88.0(4)
F3A P1 F1B 91.1(5)
F1A P1 F5B 67.5(7)
F3B P1 F5B 172.8(9)
F2A P1 F5B 79.0(7)
F6B P1 F5B 95.2(7)
F6A P1 F5B 115.7(9)
F4B P1 F5B 90.4(6)
F4A P1 F5B 106.6(7)
F5A P1 F5B 42.3(7)
F2B P1 F5B 90.8(6)
F3A P1 F5B 151.5(10)
F1B P1 F5B 84.5(6)
N3 O3 Ni1 118.1(3)
C4 O4 C5 113.1(5)
C4 O4 Ni1 123.0(4)
C5 O4 Ni1 122.0(3)
N2 O2 Ni1 119.1(3)
O6 N2 O2 124.0(4)
O6 N2 C1 120.1(4)
O2 N2 C1 115.9(4)
O5 N3 O3 123.1(4)
O5 N3 C2 119.8(4)
O3 N3 C2 117.1(4)
O1 N1 Ni1 169.6(4)
O4 C5 C6 113.1(5)
O4 C5 H5A 109.0
C6 C5 H5A 109.0
O4 C5 H5B 109.0
C6 C5 H5B 109.0
H5A C5 H5B 107.8
N2 C1 H1A 109.5
N2 C1 H1B 109.5
H1A C1 H1B 109.5
N2 C1 H1C 109.5
H1A C1 H1C 109.5
H1B C1 H1C 109.5
N3 C2 H2A 109.5
N3 C2 H2B 109.5
H2A C2 H2B 109.5
N3 C2 H2C 109.5
H2A C2 H2C 109.5
H2B C2 H2C 109.5
C4 C3 H3A 109.5
C4 C3 H3B 109.5
H3A C3 H3B 109.5
C4 C3 H3C 109.5
H3A C3 H3C 109.5
H3B C3 H3C 109.5
C5 C6 H6A 109.5
C5 C6 H6B 109.5
H6A C6 H6B 109.5
C5 C6 H6C 109.5
H6A C6 H6C 109.5
H6B C6 H6C 109.5
C3 C4 O4 115.8(6)
C3 C4 H4A 108.3
O4 C4 H4A 108.3
C3 C4 H4B 108.3
O4 C4 H4B 108.3
H4A C4 H4B 107.4
F1B F1A F2B 125.1(10)
F1B F1A P1 70.4(5)
F2B F1A P1 68.9(5)
F1B F1A F5B 91.7(9)
F2B F1A F5B 97.6(9)
P1 F1A F5B 59.3(6)
F6B F2A F2B 126.0(10)
F6B F2A P1 66.6(5)
F2B F2A P1 67.2(5)
F3B F3A P1 70.1(15)
F3B F3A F2B 128.5(19)
P1 F3A F2B 59.1(6)
F1B F4A F4B 119.8(10)
F1B F4A P1 68.8(5)
F4B F4A P1 65.4(5)
F1B F4A F3B 93.2(10)
F4B F4A F3B 90.6(11)
P1 F4A F3B 54.8(6)
F5B F5A F4B 131.4(10)
F5B F5A P1 71.7(7)
F4B F5A P1 64.5(6)
F6B F6A F4B 117.3(11)
F6B F6A P1 64.8(5)
F4B F6A P1 65.1(5)
F6B F6A F3B 91.6(10)
F4B F6A F3B 88.6(11)
P1 F6A F3B 54.6(6)
F4A F1B F1A 128.1(8)
F4A F1B P1 65.3(5)
F1A F1B P1 62.9(5)
F4A F4B F5A 108.9(10)
F4A F4B F6A 106.7(12)
F5A F4B F6A 95.6(11)
F4A F4B P1 66.1(5)
F5A F4B P1 65.4(6)
F6A F4B P1 64.6(5)
F2A F6B F6A 131.1(9)
F2A F6B P1 66.4(5)
F6A F6B P1 65.6(5)
F1A F2B F2A 110.2(10)
F1A F2B P1 63.4(5)
F2A F2B P1 63.6(5)
F1A F2B F3A 98.5(9)
F2A F2B F3A 91.3(9)
P1 F2B F3A 60.0(6)
F5A F5B P1 66.1(8)
F5A F5B F1A 112.3(10)
P1 F5B F1A 53.2(4)
F3A F3B P1 81.5(16)
F3A F3B F4A 122(2)
P1 F3B F4A 57.3(6)
F3A F3B F6A 117(2)
P1 F3B F6A 56.2(7)
F4A F3B F6A 74.1(9)

loop_
_geom_bond_atom_site_label_1
_geom_bond_atom_site_label_2
_geom_bond_distance
Ni1 N1 1.619(4)
Ni1 O4 2.018(3)
Ni1 O2 2.042(3)
Ni1 O3 2.067(3)
P1 F1A 1.486(8)
P1 F3B 1.489(11)
P1 F2A 1.507(8)
P1 F6B 1.508(7)
P1 F6A 1.517(8)
P1 F4B 1.525(7)
P1 F4A 1.533(8)
P1 F5A 1.537(9)
P1 F2B 1.550(6)
P1 F3A 1.565(12)
P1 F1B 1.573(7)
P1 F5B 1.596(8)
O3 N3 1.238(5)
O4 C4 1.428(7)
O4 C5 1.446(6)
O2 N2 1.247(5)
O5 N3 1.196(5)
N2 O6 1.189(5)
N2 C1 1.488(6)
N3 C2 1.480(7)
N1 O1 1.160(5)
C5 C6 1.498(8)
C5 H5A 0.9700
C5 H5B 0.9700
C1 H1A 0.9600
C1 H1B 0.9600
C1 H1C 0.9600
C2 H2A 0.9600
C2 H2B 0.9600
C2 H2C 0.9600
C3 C4 1.395(10)
C3 H3A 0.9600
C3 H3B 0.9600
C3 H3C 0.9600
C6 H6A 0.9600
C6 H6B 0.9600
C6 H6C 0.9600
C4 H4A 0.9700
C4 H4B 0.9700
F1A F1B 1.215(10)
F1A F2B 1.230(10)
F1A F5B 1.716(17)
F2A F6B 1.203(10)
F2A F2B 1.274(10)
F3A F3B 0.75(2)
F3A F2B 1.58(2)
F4A F1B 1.212(10)
F4A F4B 1.257(10)
F4A F3B 1.69(2)
F5A F5B 1.131(18)
F5A F4B 1.30(2)
F6A F6B 1.270(10)
F6A F4B 1.293(10)
F6A F3B 1.71(2)
